data_2233705
loop_
_publ_author_name
'Asahara, Haruyasu'
'Mayer, Peter'
'Mayr, Herbert'

_publ_section_title
;
 1-[2,2-Bis(phenylsulfonyl)ethenyl]-4-methoxybenzene
;
_journal_coeditor_code ZJ2048
_journal_issue 2
_journal_name_full 'Acta Crystallographica Section E'
_journal_page_first o470
_journal_paper_doi 10.1107/S1600536812001961
_journal_volume 68
_journal_year 2012
_chemical_formula_iupac 'C21 H18 O5 S2'
_chemical_formula_moiety 'C21 H18 O5 S2'
_chemical_formula_sum 'C21 H18 O5 S2'
_chemical_formula_weight 414.497
_chemical_name_systematic
;
1-[2,2-bis(phenylsulfonyl)ethenyl]-4-methoxybenzene
;
_space_group_IT_number 14
_symmetry_cell_setting monoclinic
_symmetry_space_group_name_Hall '-P 2ybc'
_symmetry_space_group_name_H-M 'P 1 21/c 1'
_atom_sites_solution_hydrogens geom
_atom_sites_solution_primary direct
_atom_sites_solution_secondary difmap
_audit_creation_method 'form98_non/compatible with shelxl97-2'
_cell_angle_alpha 90.00
_cell_angle_beta 107.8449(10)
_cell_angle_gamma 90.00
_cell_formula_units_Z 4
_cell_length_a 7.82910(10)
_cell_length_b 21.6666(4)
_cell_length_c 12.0332(2)
_cell_measurement_reflns_used 7909
_cell_measurement_temperature 173(2)
_cell_measurement_theta_max 27.485
_cell_measurement_theta_min 3.134
_cell_volume 1942.99(6)
_computing_cell_refinement 'SCALEPACK (Otwinowski & Minor, 1997)'
_computing_data_collection 'COLLECT (Hooft, 2004)'
_computing_data_reduction 'DENZO and SCALEPACK (Otwinowski & Minor, 1997)'
_computing_molecular_graphics
;
ORTEP-3 (Farrugia, 1997) and Mercury (Macrae et al., 2006)
;
_computing_publication_material 'PLATON (Spek, 2009)'
_computing_structure_refinement 'SHELXL97 (Sheldrick, 2008)'
_computing_structure_solution 'SIR97 (Altomare <i>et al.</i>, 1999)'
_diffrn_ambient_temperature 173(2)
_diffrn_measured_fraction_theta_full 0.996
_diffrn_measured_fraction_theta_max 0.996
_diffrn_measurement_device '95mm CCD camera on \k-goniostat'
_diffrn_measurement_device_type 'Nonius KappaCCD'
_diffrn_measurement_method 'CCD; rotation images; thick slices'
_diffrn_radiation_monochromator 'MONTEL, graded multilayered X-ray optics'
_diffrn_radiation_source 'rotating anode'
_diffrn_radiation_type MoK\a
_diffrn_radiation_wavelength 0.71073
_diffrn_reflns_av_R_equivalents 0.0257
_diffrn_reflns_av_sigmaI/netI 0.0235
_diffrn_reflns_limit_h_max 10
_diffrn_reflns_limit_h_min -10
_diffrn_reflns_limit_k_max 28
_diffrn_reflns_limit_k_min -27
_diffrn_reflns_limit_l_max 15
_diffrn_reflns_limit_l_min -15
_diffrn_reflns_number 15675
_diffrn_reflns_theta_full 27.50
_diffrn_reflns_theta_max 27.50
_diffrn_reflns_theta_min 3.32
_exptl_absorpt_coefficient_mu 0.305
_exptl_absorpt_correction_type none
_exptl_crystal_colour yellow
_exptl_crystal_density_diffrn 1.41699(4)
_exptl_crystal_density_method 'not measured'
_exptl_crystal_description block
_exptl_crystal_F_000 864
_exptl_crystal_size_max 0.33
_exptl_crystal_size_mid 0.26
_exptl_crystal_size_min 0.21
_refine_diff_density_max 0.325
_refine_diff_density_min -0.378
_refine_ls_extinction_method none
_refine_ls_goodness_of_fit_ref 1.082
_refine_ls_hydrogen_treatment constr
_refine_ls_matrix_type full
_refine_ls_number_parameters 254
_refine_ls_number_reflns 4445
_refine_ls_number_restraints 0
_refine_ls_restrained_S_all 1.082
_refine_ls_R_factor_all 0.0399
_refine_ls_R_factor_gt 0.0330
_refine_ls_shift/su_max 0.000
_refine_ls_shift/su_mean 0.000
_refine_ls_structure_factor_coef Fsqd
_refine_ls_weighting_details 'calc w=1/[\s^2^(Fo^2^)+(0.0310P)^2^+1.0861P] where P=(Fo^2^+2Fc^2^)/3'
_refine_ls_weighting_scheme calc
_refine_ls_wR_factor_gt 0.0806
_refine_ls_wR_factor_ref 0.0842
_reflns_number_gt 3908
_reflns_number_total 4445
_reflns_threshold_expression I>2sigma(I)
_cod_data_source_file zj2048.cif
_cod_data_source_block I
_cod_original_cell_volume 1942.99(5)
_cod_original_sg_symbol_H-M 'P 21/c'
_cod_database_code 2233705
_cod_database_fobs_code 2233705

loop_
_symmetry_equiv_pos_as_xyz
'x, y, z'
'-x, y+1/2, -z+1/2'
'-x, -y, -z'
'x, -y-1/2, z-1/2'

loop_
_atom_site_type_symbol
_atom_site_label
_atom_site_fract_x
_atom_site_fract_y
_atom_site_fract_z
_atom_site_U_iso_or_equiv
_atom_site_adp_type
_atom_site_calc_flag
_atom_site_refinement_flags
_atom_site_occupancy
_atom_site_symmetry_multiplicity
S S1 0.20814(5) 0.197024(16) 0.62810(3) 0.02090(9) Uani d . 1 1
S S2 0.18614(5) 0.089334(17) 0.46455(3) 0.02332(10) Uani d . 1 1
O O1 0.07863(14) 0.21777(5) 0.68234(10) 0.0292(2) Uani d . 1 1
O O2 0.20435(14) 0.22512(5) 0.51907(9) 0.0278(2) Uani d . 1 1
O O3 0.17420(16) 0.02302(5) 0.46677(9) 0.0313(3) Uani d . 1 1
O O4 0.33662(14) 0.11588(5) 0.43740(9) 0.0305(3) Uani d . 1 1
O O5 0.25877(18) 0.04667(6) 1.16063(9) 0.0365(3) Uani d . 1 1
C C1 0.18455(19) 0.11624(7) 0.60485(12) 0.0214(3) Uani d . 1 1
C C2 0.1764(2) 0.07226(7) 0.68278(13) 0.0245(3) Uani d . 1 1
H H2 0.1564 0.0325 0.6481 0.029 Uiso calc R 1 1
C C3 0.1902(2) 0.07015(7) 0.80624(12) 0.0242(3) Uani d . 1 1
C C4 0.18860(19) 0.12011(7) 0.88083(13) 0.0243(3) Uani d . 1 1
H H4 0.1734 0.1609 0.8506 0.029 Uiso calc R 1 1
C C5 0.2090(2) 0.11019(7) 0.99738(13) 0.0276(3) Uani d . 1 1
H H5 0.2058 0.1443 1.0464 0.033 Uiso calc R 1 1
C C6 0.2341(2) 0.05075(7) 1.04444(13) 0.0274(3) Uani d . 1 1
C C7 0.2320(2) 0.00049(8) 0.97225(14) 0.0338(4) Uani d . 1 1
H H7 0.2464 -0.0403 1.0027 0.041 Uiso calc R 1 1
C C8 0.2085(2) 0.01103(7) 0.85489(14) 0.0322(4) Uani d . 1 1
H H8 0.2045 -0.0234 0.8054 0.039 Uiso calc R 1 1
C C9 0.2945(3) -0.01316(9) 1.21382(15) 0.0435(4) Uani d . 1 1
H H9A 0.1915 -0.0403 1.1800 0.065 Uiso calc R 1 1
H H9B 0.3150 -0.0094 1.2981 0.065 Uiso calc R 1 1
H H9C 0.4014 -0.0307 1.1998 0.065 Uiso calc R 1 1
C C10 0.42503(19) 0.20496(7) 0.72786(13) 0.0227(3) Uani d . 1 1
C C11 0.4505(2) 0.23657(7) 0.83213(13) 0.0284(3) Uani d . 1 1
H H11 0.3517 0.2532 0.8523 0.034 Uiso calc R 1 1
C C12 0.6252(2) 0.24312(8) 0.90616(14) 0.0365(4) Uani d . 1 1
H H12 0.6463 0.2645 0.9780 0.044 Uiso calc R 1 1
C C13 0.7677(2) 0.21894(9) 0.87638(15) 0.0394(4) Uani d . 1 1
H H13 0.8863 0.2241 0.9275 0.047 Uiso calc R 1 1
C C14 0.7396(2) 0.18709(9) 0.77248(16) 0.0368(4) Uani d . 1 1
H H14 0.8387 0.1701 0.7531 0.044 Uiso calc R 1 1
C C15 0.5677(2) 0.17990(8) 0.69699(14) 0.0283(3) Uani d . 1 1
H H15 0.5474 0.1583 0.6254 0.034 Uiso calc R 1 1
C C16 -0.0154(2) 0.11649(7) 0.36510(12) 0.0231(3) Uani d . 1 1
C C17 -0.0075(2) 0.14543(7) 0.26401(13) 0.0298(3) Uani d . 1 1
H H17 0.1047 0.1546 0.2526 0.036 Uiso calc R 1 1
C C18 -0.1677(2) 0.16064(8) 0.17987(14) 0.0361(4) Uani d . 1 1
H H18 -0.1656 0.1801 0.1096 0.043 Uiso calc R 1 1
C C19 -0.3298(2) 0.14774(8) 0.19744(15) 0.0355(4) Uani d . 1 1
H H19 -0.4383 0.1582 0.1390 0.043 Uiso calc R 1 1
C C20 -0.3363(2) 0.11958(8) 0.29952(15) 0.0323(4) Uani d . 1 1
H H20 -0.4487 0.1113 0.3112 0.039 Uiso calc R 1 1
C C21 -0.1780(2) 0.10357(7) 0.38461(14) 0.0270(3) Uani d . 1 1
H H21 -0.1806 0.0842 0.4549 0.032 Uiso calc R 1 1

loop_
_atom_site_aniso_label
_atom_site_aniso_U_11
_atom_site_aniso_U_22
_atom_site_aniso_U_33
_atom_site_aniso_U_12
_atom_site_aniso_U_13
_atom_site_aniso_U_23
S1 0.01895(17) 0.02019(17) 0.02280(18) 0.00109(13) 0.00526(13) 0.00185(13)
S2 0.02724(19) 0.02359(19) 0.01953(17) 0.00020(14) 0.00776(14) 0.00026(13)
O1 0.0256(5) 0.0272(6) 0.0373(6) 0.0061(4) 0.0134(5) 0.0010(5)
O2 0.0302(6) 0.0260(6) 0.0252(5) 0.0007(4) 0.0054(4) 0.0073(4)
O3 0.0453(7) 0.0237(6) 0.0250(5) 0.0030(5) 0.0112(5) -0.0005(4)
O4 0.0279(6) 0.0390(7) 0.0275(6) -0.0007(5) 0.0125(5) 0.0005(5)
O5 0.0530(7) 0.0367(7) 0.0210(5) 0.0024(6) 0.0133(5) 0.0005(5)
C1 0.0213(7) 0.0219(7) 0.0204(6) -0.0013(5) 0.0056(5) -0.0011(5)
C2 0.0267(7) 0.0229(7) 0.0231(7) -0.0024(6) 0.0062(6) -0.0017(6)
C3 0.0261(7) 0.0244(7) 0.0218(7) -0.0024(6) 0.0069(6) -0.0006(6)
C4 0.0240(7) 0.0232(7) 0.0261(7) -0.0021(6) 0.0082(6) 0.0002(6)
C5 0.0305(8) 0.0274(8) 0.0260(7) -0.0012(6) 0.0102(6) -0.0053(6)
C6 0.0297(8) 0.0334(8) 0.0198(7) -0.0022(6) 0.0085(6) -0.0004(6)
C7 0.0511(10) 0.0261(8) 0.0255(8) 0.0004(7) 0.0139(7) 0.0027(6)
C8 0.0503(10) 0.0233(8) 0.0247(8) -0.0026(7) 0.0138(7) -0.0033(6)
C9 0.0634(12) 0.0432(11) 0.0268(8) 0.0097(9) 0.0180(8) 0.0097(7)
C10 0.0209(7) 0.0218(7) 0.0241(7) -0.0031(5) 0.0046(5) 0.0024(5)
C11 0.0342(8) 0.0242(8) 0.0261(7) -0.0037(6) 0.0080(6) 0.0004(6)
C12 0.0448(10) 0.0330(9) 0.0248(8) -0.0110(8) 0.0005(7) 0.0012(7)
C13 0.0305(9) 0.0432(10) 0.0349(9) -0.0134(7) -0.0039(7) 0.0104(8)
C14 0.0220(8) 0.0451(10) 0.0419(10) -0.0015(7) 0.0077(7) 0.0094(8)
C15 0.0234(7) 0.0325(8) 0.0289(8) -0.0020(6) 0.0079(6) 0.0013(6)
C16 0.0272(7) 0.0200(7) 0.0202(7) -0.0025(6) 0.0047(6) -0.0018(5)
C17 0.0345(8) 0.0296(8) 0.0243(7) -0.0056(7) 0.0076(6) 0.0028(6)
C18 0.0448(10) 0.0343(9) 0.0237(8) -0.0024(7) 0.0022(7) 0.0053(6)
C19 0.0344(9) 0.0308(9) 0.0324(8) 0.0027(7) -0.0030(7) -0.0033(7)
C20 0.0280(8) 0.0289(8) 0.0386(9) -0.0007(6) 0.0082(7) -0.0083(7)
C21 0.0313(8) 0.0233(7) 0.0273(7) -0.0020(6) 0.0105(6) -0.0024(6)

loop_
_atom_type_symbol
_atom_type_description
_atom_type_scat_dispersion_real
_atom_type_scat_dispersion_imag
_atom_type_scat_source
C C 0.0033 0.0016 'International Tables Vol C Tables 4.2.6.8 and 6.1.1.4'
H H 0.0000 0.0000 'International Tables Vol C Tables 4.2.6.8 and 6.1.1.4'
O O 0.0106 0.0060 'International Tables Vol C Tables 4.2.6.8 and 6.1.1.4'
S S 0.1246 0.1234 'International Tables Vol C Tables 4.2.6.8 and 6.1.1.4'

loop_
_geom_angle_atom_site_label_1
_geom_angle_atom_site_label_2
_geom_angle_atom_site_label_3
_geom_angle
O1 S1 O2 117.52(7)
O1 S1 C10 109.09(7)
O2 S1 C10 109.05(7)
O1 S1 C1 109.08(7)
O2 S1 C1 107.57(7)
C10 S1 C1 103.64(7)
O4 S2 O3 117.79(7)
O4 S2 C16 109.75(7)
O3 S2 C16 107.20(7)
O4 S2 C1 109.11(7)
O3 S2 C1 106.75(7)
C16 S2 C1 105.54(7)
C6 O5 C9 117.78(13)
C2 C1 S1 127.66(11)
C2 C1 S2 116.11(11)
S1 C1 S2 116.10(8)
C1 C2 C3 136.46(14)
C1 C2 H2 111.8
C3 C2 H2 111.8
C8 C3 C4 117.20(14)
C8 C3 C2 114.97(14)
C4 C3 C2 127.82(14)
C5 C4 C3 120.49(14)
C5 C4 H4 119.8
C3 C4 H4 119.8
C4 C5 C6 120.95(14)
C4 C5 H5 119.5
C6 C5 H5 119.5
O5 C6 C7 124.39(15)
O5 C6 C5 115.88(14)
C7 C6 C5 119.73(14)
C8 C7 C6 118.70(15)
C8 C7 H7 120.7
C6 C7 H7 120.7
C7 C8 C3 122.86(15)
C7 C8 H8 118.6
C3 C8 H8 118.6
O5 C9 H9A 109.5
O5 C9 H9B 109.5
H9A C9 H9B 109.5
O5 C9 H9C 109.5
H9A C9 H9C 109.5
H9B C9 H9C 109.5
C11 C10 C15 121.94(14)
C11 C10 S1 120.33(12)
C15 C10 S1 117.71(11)
C10 C11 C12 117.97(15)
C10 C11 H11 121.0
C12 C11 H11 121.0
C13 C12 C11 120.72(16)
C13 C12 H12 119.6
C11 C12 H12 119.6
C12 C13 C14 120.50(15)
C12 C13 H13 119.8
C14 C13 H13 119.8
C15 C14 C13 120.17(17)
C15 C14 H14 119.9
C13 C14 H14 119.9
C14 C15 C10 118.70(15)
C14 C15 H15 120.7
C10 C15 H15 120.7
C17 C16 C21 121.88(14)
C17 C16 S2 118.33(12)
C21 C16 S2 119.53(11)
C16 C17 C18 118.24(15)
C16 C17 H17 120.9
C18 C17 H17 120.9
C19 C18 C17 120.58(16)
C19 C18 H18 119.7
C17 C18 H18 119.7
C18 C19 C20 120.75(15)
C18 C19 H19 119.6
C20 C19 H19 119.6
C19 C20 C21 119.75(16)
C19 C20 H20 120.1
C21 C20 H20 120.1
C20 C21 C16 118.78(15)
C20 C21 H21 120.6
C16 C21 H21 120.6

loop_
_geom_bond_atom_site_label_1
_geom_bond_atom_site_label_2
_geom_bond_distance
S1 O1 1.4359(11)
S1 O2 1.4383(11)
S1 C10 1.7620(15)
S1 C1 1.7731(15)
S2 O4 1.4357(11)
S2 O3 1.4405(12)
S2 C16 1.7638(15)
S2 C1 1.7897(14)
O5 C6 1.3544(18)
O5 C9 1.435(2)
C1 C2 1.352(2)
C2 C3 1.457(2)
C2 H2 0.9500
C3 C8 1.397(2)
C3 C4 1.409(2)
C4 C5 1.379(2)
C4 H4 0.9500
C5 C6 1.396(2)
C5 H5 0.9500
C6 C7 1.390(2)
C7 C8 1.386(2)
C7 H7 0.9500
C8 H8 0.9500
C9 H9A 0.9800
C9 H9B 0.9800
C9 H9C 0.9800
C10 C11 1.389(2)
C10 C15 1.391(2)
C11 C12 1.392(2)
C11 H11 0.9500
C12 C13 1.375(3)
C12 H12 0.9500
C13 C14 1.385(3)
C13 H13 0.9500
C14 C15 1.382(2)
C14 H14 0.9500
C15 H15 0.9500
C16 C17 1.387(2)
C16 C21 1.392(2)
C17 C18 1.389(2)
C17 H17 0.9500
C18 C19 1.377(3)
C18 H18 0.9500
C19 C20 1.386(2)
C19 H19 0.9500
C20 C21 1.388(2)
C20 H20 0.9500
C21 H21 0.9500

loop_
_geom_hbond_atom_site_label_D
_geom_hbond_atom_site_label_H
_geom_hbond_atom_site_label_A
_geom_hbond_site_symmetry_A
_geom_hbond_distance_DH
_geom_hbond_distance_HA
_geom_hbond_distance_DA
_geom_hbond_angle_DHA
_geom_hbond_publ_flag
C8 H8 Cg1 3_556 0.95 2.56 3.4835(17) 164 y
C14 H14 O1 1_655 0.95 2.51 3.229(2) 133 y
C21 H21 O3 3_556 0.95 2.50 3.2695(19) 138 y
C20 H20 O4 1_455 0.95 2.59 3.453(2) 151 y

loop_
_geom_torsion_atom_site_label_1
_geom_torsion_atom_site_label_2
_geom_torsion_atom_site_label_3
_geom_torsion_atom_site_label_4
_geom_torsion
O1 S1 C1 C2 -49.65(15)
O2 S1 C1 C2 -178.13(13)
C10 S1 C1 C2 66.46(15)
O1 S1 C1 S2 134.70(8)
O2 S1 C1 S2 6.22(10)
C10 S1 C1 S2 -109.19(9)
O4 S2 C1 C2 -127.17(12)
O3 S2 C1 C2 1.12(13)
C16 S2 C1 C2 114.95(12)
O4 S2 C1 S1 49.00(10)
O3 S2 C1 S1 177.29(8)
C16 S2 C1 S1 -68.88(9)
S1 C1 C2 C3 -3.5(3)
S2 C1 C2 C3 172.18(15)
C1 C2 C3 C8 -167.66(18)
C1 C2 C3 C4 11.9(3)
C8 C3 C4 C5 1.6(2)
C2 C3 C4 C5 -177.91(14)
C3 C4 C5 C6 0.9(2)
C9 O5 C6 C7 3.5(2)
C9 O5 C6 C5 -176.81(16)
C4 C5 C6 O5 177.80(14)
C4 C5 C6 C7 -2.4(2)
O5 C6 C7 C8 -178.93(16)
C5 C6 C7 C8 1.3(3)
C6 C7 C8 C3 1.3(3)
C4 C3 C8 C7 -2.8(3)
C2 C3 C8 C7 176.83(16)
O1 S1 C10 C11 -9.58(14)
O2 S1 C10 C11 119.97(12)
C1 S1 C10 C11 -125.68(12)
O1 S1 C10 C15 171.88(12)
O2 S1 C10 C15 -58.57(13)
C1 S1 C10 C15 55.78(13)
C15 C10 C11 C12 0.4(2)
S1 C10 C11 C12 -178.05(12)
C10 C11 C12 C13 0.0(2)
C11 C12 C13 C14 -0.6(3)
C12 C13 C14 C15 0.7(3)
C13 C14 C15 C10 -0.3(3)
C11 C10 C15 C14 -0.3(2)
S1 C10 C15 C14 178.21(12)
O4 S2 C16 C17 14.62(14)
O3 S2 C16 C17 -114.41(12)
C1 S2 C16 C17 132.07(12)
O4 S2 C16 C21 -171.11(12)
O3 S2 C16 C21 59.86(13)
C1 S2 C16 C21 -53.66(13)
C21 C16 C17 C18 -1.1(2)
S2 C16 C17 C18 172.98(13)
C16 C17 C18 C19 0.6(3)
C17 C18 C19 C20 0.3(3)
C18 C19 C20 C21 -0.7(2)
C19 C20 C21 C16 0.2(2)
C17 C16 C21 C20 0.8(2)
S2 C16 C21 C20 -173.31(12)

loop_
_cod_related_entry_id
_cod_related_entry_database
_cod_related_entry_code
1 ChemSpider 30657460
